data_2013024
loop_
_publ_author_name
'Chisholm, Greig'
'Kennedy, Alan R.'
'Beaton, Laura'
'Brook, Eve'

_publ_section_title
;
 Structural motifs in acetoacetanilides: the effect of a fluorine
 substituent
;
_journal_issue 11
_journal_name_full 'Acta Crystallographica Section C'
_journal_page_first o645
_journal_page_last o648
_journal_paper_doi 10.1107/S0108270102016086
_journal_volume 58
_journal_year 2002
_chemical_formula_moiety 'C10 H10 F N O2'
_chemical_formula_sum 'C10 H10 F N O2'
_chemical_formula_weight 195.19
_chemical_name_systematic
;
2'-fluoroacetoacetanilide
;
_space_group_IT_number 14
_symmetry_cell_setting monoclinic
_symmetry_space_group_name_Hall '-P 2ybc'
_symmetry_space_group_name_H-M 'P 1 21/c 1'
_atom_sites_solution_hydrogens geom
_atom_sites_solution_primary direct
_atom_sites_solution_secondary difmap
_audit_creation_method SHELXL97
_cell_angle_alpha 90
_cell_angle_beta 98.8770(10)
_cell_angle_gamma 90
_cell_formula_units_Z 4
_cell_length_a 7.3215(2)
_cell_length_b 12.0480(3)
_cell_length_c 10.5082(3)
_cell_measurement_reflns_used 2169
_cell_measurement_temperature 150(2)
_cell_measurement_theta_max 27.48
_cell_measurement_theta_min 1.70
_cell_volume 915.82(4)
_computing_cell_refinement 'DENZO and COLLECT'
_computing_data_collection 'DENZO (Otwinowski & Minor, 1997) and COLLECT (Nonius, 1998)'
_computing_data_reduction 'DENZO and COLLECT'
_computing_molecular_graphics 'ORTEPII (Johnson, 1976)'
_computing_publication_material SHELXL97
_computing_structure_refinement 'SHELXL97 (Sheldrick, 1997)'
_computing_structure_solution 'SHELXS97 (Sheldrick, 1997)'
_diffrn_ambient_temperature 150(2)
_diffrn_measured_fraction_theta_full 0.948
_diffrn_measured_fraction_theta_max 0.948
_diffrn_measurement_device_type 'Nonius KappaCCD area-detector'
_diffrn_measurement_method '\f and \w'
_diffrn_radiation_monochromator graphite
_diffrn_radiation_source 'fine-focus sealed tube'
_diffrn_radiation_type MoK\a
_diffrn_radiation_wavelength 0.71073
_diffrn_reflns_av_R_equivalents 0.015
_diffrn_reflns_av_sigmaI/netI 0.022
_diffrn_reflns_limit_h_max 9
_diffrn_reflns_limit_h_min 0
_diffrn_reflns_limit_k_max 14
_diffrn_reflns_limit_k_min -15
_diffrn_reflns_limit_l_max 13
_diffrn_reflns_limit_l_min -13
_diffrn_reflns_number 3637
_diffrn_reflns_theta_full 27.46
_diffrn_reflns_theta_max 27.46
_diffrn_reflns_theta_min 2.82
_diffrn_standards_decay_% 0
_diffrn_standards_number 0
_exptl_absorpt_coefficient_mu 0.112
_exptl_absorpt_correction_type none
_exptl_crystal_colour colourless
_exptl_crystal_density_diffrn 1.416
_exptl_crystal_density_meas ?
_exptl_crystal_density_method 'not measured'
_exptl_crystal_description 'cut prism'
_exptl_crystal_F_000 408
_exptl_crystal_size_max 0.35
_exptl_crystal_size_mid 0.30
_exptl_crystal_size_min 0.20
_refine_diff_density_max 0.23
_refine_diff_density_min -0.18
_refine_ls_extinction_method none
_refine_ls_goodness_of_fit_ref 1.057
_refine_ls_hydrogen_treatment mixed
_refine_ls_matrix_type full
_refine_ls_number_parameters 132
_refine_ls_number_reflns 2092
_refine_ls_number_restraints 0
_refine_ls_restrained_S_all 1.057
_refine_ls_R_factor_all 0.041
_refine_ls_R_factor_gt 0.033
_refine_ls_shift/su_max <0.001
_refine_ls_shift/su_mean 0.000
_refine_ls_structure_factor_coef Fsqd
_refine_ls_weighting_details 'w = 1/[\s^2^(Fo^2^)+(0.0485P)^2^+0.2047P] where P=(Fo^2^+2Fc^2^)/3'
_refine_ls_weighting_scheme calc
_refine_ls_wR_factor_gt 0.090
_refine_ls_wR_factor_ref 0.094
_reflns_number_gt 1812
_reflns_number_total 2092
_reflns_threshold_expression I>2\s(I)
_cod_data_source_file gd1216.cif
_cod_data_source_block II
_cod_depositor_comments
;
The following automatic conversions were performed:

'_exptl_crystal_density_meas' value 'not measured' was changed to '?'
- the value is perceived as not measured.

Automatic conversion script
Id: cif_fix_values 3008 2015-01-20 13:52:24Z robertas 
;
_cod_original_sg_symbol_H-M 'P 21/c'
_cod_database_code 2013024
_cod_database_fobs_code 2013024

loop_
_symmetry_equiv_pos_as_xyz
'x, y, z'
'-x, y+1/2, -z+1/2'
'-x, -y, -z'
'x, -y-1/2, z-1/2'

loop_
_atom_site_label
_atom_site_fract_x
_atom_site_fract_y
_atom_site_fract_z
_atom_site_U_iso_or_equiv
_atom_site_adp_type
_atom_site_calc_flag
_atom_site_refinement_flags
_atom_site_occupancy
_atom_site_disorder_assembly
_atom_site_disorder_group
_atom_site_type_symbol
F1 0.41992(9) 0.03293(6) 0.70364(6) 0.03238(19) Uani d . 1 . . F
O1 0.30657(11) -0.22681(7) 0.57662(7) 0.0297(2) Uani d . 1 . . O
O2 0.08600(13) -0.01994(7) 0.26742(8) 0.0392(2) Uani d . 1 . . O
N1 0.23391(12) -0.02392(8) 0.47517(8) 0.0230(2) Uani d . 1 . . N
H1N 0.2760(18) -0.0721(13) 0.5359(13) 0.035(4) Uiso d . 1 . . H
C1 0.23139(18) -0.38998(10) 0.45386(13) 0.0368(3) Uani d . 1 . . C
H1A 0.3195 -0.4259 0.5210 0.044 Uiso calc PR 0.50 . . H
H1B 0.2639 -0.4076 0.3691 0.044 Uiso calc PR 0.50 . . H
H1C 0.1064 -0.4170 0.4586 0.044 Uiso calc PR 0.50 . . H
H1D 0.1403 -0.4078 0.3781 0.044 Uiso calc PR 0.50 . . H
H1E 0.1960 -0.4260 0.5300 0.044 Uiso calc PR 0.50 . . H
H1F 0.3535 -0.4167 0.4405 0.044 Uiso calc PR 0.50 . . H
C2 0.23817(14) -0.26668(9) 0.47362(10) 0.0247(2) Uani d . 1 . . C
C3 0.15356(14) -0.19743(9) 0.35946(10) 0.0237(2) Uani d . 1 . . C
H3A 0.0227 -0.2206 0.3379 0.028 Uiso calc R 1 . . H
H3B 0.2151 -0.2197 0.2859 0.028 Uiso calc R 1 . . H
C4 0.15473(14) -0.07137(9) 0.36299(10) 0.0238(2) Uani d . 1 . . C
C5 0.25128(13) 0.08929(9) 0.50507(10) 0.0216(2) Uani d . 1 . . C
C6 0.17827(14) 0.17620(9) 0.42532(10) 0.0254(2) Uani d . 1 . . C
H6 0.1116 0.1606 0.3424 0.030 Uiso calc R 1 . . H
C7 0.20264(15) 0.28577(10) 0.46671(11) 0.0291(3) Uani d . 1 . . C
H7 0.1529 0.3443 0.4114 0.035 Uiso calc R 1 . . H
C8 0.29858(15) 0.31058(10) 0.58765(11) 0.0294(3) Uani d . 1 . . C
H8 0.3135 0.3856 0.6153 0.035 Uiso calc R 1 . . H
C9 0.37292(14) 0.22494(10) 0.66822(10) 0.0274(3) Uani d . 1 . . C
H9 0.4397 0.2405 0.7512 0.033 Uiso calc R 1 . . H
C10 0.34798(13) 0.11756(9) 0.62566(10) 0.0238(2) Uani d . 1 . . C

loop_
_atom_site_aniso_label
_atom_site_aniso_U_11
_atom_site_aniso_U_22
_atom_site_aniso_U_33
_atom_site_aniso_U_12
_atom_site_aniso_U_13
_atom_site_aniso_U_23
F1 0.0349(4) 0.0359(4) 0.0231(3) 0.0037(3) -0.0056(3) 0.0024(3)
O1 0.0346(4) 0.0300(4) 0.0222(4) 0.0020(3) -0.0026(3) 0.0014(3)
O2 0.0557(6) 0.0326(5) 0.0236(4) 0.0013(4) -0.0118(4) 0.0025(3)
N1 0.0255(4) 0.0243(5) 0.0180(4) 0.0007(3) -0.0001(3) 0.0017(4)
C1 0.0407(7) 0.0281(6) 0.0391(7) 0.0003(5) -0.0014(5) -0.0016(5)
C2 0.0220(5) 0.0269(5) 0.0250(5) 0.0009(4) 0.0031(4) 0.0003(4)
C3 0.0228(5) 0.0282(6) 0.0194(5) -0.0005(4) 0.0013(4) -0.0022(4)
C4 0.0225(5) 0.0297(6) 0.0189(5) -0.0003(4) 0.0024(4) 0.0001(4)
C5 0.0194(4) 0.0260(5) 0.0200(5) -0.0011(4) 0.0047(4) -0.0004(4)
C6 0.0269(5) 0.0291(6) 0.0200(5) 0.0003(4) 0.0033(4) 0.0021(4)
C7 0.0321(6) 0.0278(6) 0.0286(6) 0.0013(4) 0.0085(5) 0.0034(4)
C8 0.0292(5) 0.0284(6) 0.0323(6) -0.0042(4) 0.0101(5) -0.0045(5)
C9 0.0224(5) 0.0358(6) 0.0242(5) -0.0039(4) 0.0043(4) -0.0063(4)
C10 0.0198(5) 0.0311(6) 0.0201(5) 0.0008(4) 0.0022(4) 0.0017(4)

loop_
_atom_type_symbol
_atom_type_description
_atom_type_scat_dispersion_real
_atom_type_scat_dispersion_imag
_atom_type_scat_source
F F 0.0171 0.0103 'International Tables Vol C Tables 4.2.6.8 and 6.1.1.4'
O O 0.0106 0.0060 'International Tables Vol C Tables 4.2.6.8 and 6.1.1.4'
N N 0.0061 0.0033 'International Tables Vol C Tables 4.2.6.8 and 6.1.1.4'
C C 0.0033 0.0016 'International Tables Vol C Tables 4.2.6.8 and 6.1.1.4'
H H 0.0000 0.0000 'International Tables Vol C Tables 4.2.6.8 and 6.1.1.4'

loop_
_geom_angle_atom_site_label_1
_geom_angle_atom_site_label_2
_geom_angle_atom_site_label_3
_geom_angle
_geom_angle_publ_flag
C4 N1 C5 128.08(9) y
C4 N1 H1N 113.9(9) ?
C5 N1 H1N 118.0(9) ?
C2 C1 H1A 109.5 ?
C2 C1 H1B 109.5 ?
H1A C1 H1B 109.5 ?
C2 C1 H1C 109.5 ?
H1A C1 H1C 109.5 ?
H1B C1 H1C 109.5 ?
C2 C1 H1D 109.5 ?
H1A C1 H1D 141.1 ?
H1B C1 H1D 56.3 ?
H1C C1 H1D 56.3 ?
C2 C1 H1E 109.5 ?
H1A C1 H1E 56.3 ?
H1B C1 H1E 141.1 ?
H1C C1 H1E 56.3 ?
H1D C1 H1E 109.5 ?
C2 C1 H1F 109.5 ?
H1A C1 H1F 56.3 ?
H1B C1 H1F 56.3 ?
H1C C1 H1F 141.1 ?
H1D C1 H1F 109.5 ?
H1E C1 H1F 109.5 ?
O1 C2 C1 120.90(10) ?
O1 C2 C3 123.27(10) ?
C1 C2 C3 115.83(9) ?
C2 C3 C4 122.13(9) y
C2 C3 H3A 106.8 ?
C4 C3 H3A 106.8 ?
C2 C3 H3B 106.8 ?
C4 C3 H3B 106.8 ?
H3A C3 H3B 106.6 ?
O2 C4 N1 124.57(11) ?
O2 C4 C3 119.17(10) ?
N1 C4 C3 116.26(9) y
C10 C5 C6 117.14(10) y
C10 C5 N1 117.20(10) y
C6 C5 N1 125.66(10) y
C7 C6 C5 120.34(10) ?
C7 C6 H6 119.8 ?
C5 C6 H6 119.8 ?
C8 C7 C6 120.86(11) ?
C8 C7 H7 119.6 ?
C6 C7 H7 119.6 ?
C7 C8 C9 119.55(11) ?
C7 C8 H8 120.2 ?
C9 C8 H8 120.2 ?
C10 C9 C8 118.76(10) ?
C10 C9 H9 120.6 ?
C8 C9 H9 120.6 ?
F1 C10 C9 119.35(9) ?
F1 C10 C5 117.30(10) ?
C9 C10 C5 123.35(10) y

loop_
_geom_bond_atom_site_label_1
_geom_bond_atom_site_label_2
_geom_bond_site_symmetry_2
_geom_bond_distance
_geom_bond_publ_flag
F1 C10 . 1.3621(12) y
O1 C2 . 1.2189(13) y
O2 C4 . 1.2205(13) y
N1 C4 . 1.3571(13) y
N1 C5 . 1.4011(14) y
N1 H1N . 0.883(15) ?
C1 C2 . 1.4997(16) ?
C1 H1A . 0.9800 ?
C1 H1B . 0.9800 ?
C1 H1C . 0.9800 ?
C1 H1D . 0.9800 ?
C1 H1E . 0.9800 ?
C1 H1F . 0.9800 ?
C2 C3 . 1.5131(14) ?
C3 C4 . 1.5191(15) ?
C3 H3A . 0.9900 ?
C3 H3B . 0.9900 ?
C5 C10 . 1.3951(14) ?
C5 C6 . 1.3950(15) ?
C6 C7 . 1.3927(16) ?
C6 H6 . 0.9500 ?
C7 C8 . 1.3865(16) ?
C7 H7 . 0.9500 ?
C8 C9 . 1.3912(17) ?
C8 H8 . 0.9500 ?
C9 C10 . 1.3718(16) ?
C9 H9 . 0.9500 ?

loop_
_geom_hbond_atom_site_label_D
_geom_hbond_atom_site_label_H
_geom_hbond_atom_site_label_A
_geom_hbond_distance_DH
_geom_hbond_distance_HA
_geom_hbond_distance_DA
_geom_hbond_angle_DHA
N1 H1N O1 0.883(15) 1.917(16) 2.6869(12) 144.7(13)

loop_
_geom_torsion_atom_site_label_1
_geom_torsion_atom_site_label_2
_geom_torsion_atom_site_label_3
_geom_torsion_atom_site_label_4
_geom_torsion
_geom_torsion_publ_flag
O1 C2 C3 C4 2.63(16) y
C1 C2 C3 C4 -178.15(10) ?
C5 N1 C4 O2 0.84(17) y
C5 N1 C4 C3 -179.04(9) ?
C2 C3 C4 O2 179.25(10) ?
C2 C3 C4 N1 -0.86(14) ?
C4 N1 C5 C10 -176.57(9) y
C4 N1 C5 C6 4.27(17) y
C10 C5 C6 C7 -0.08(15) ?
N1 C5 C6 C7 179.07(9) ?
C5 C6 C7 C8 -0.36(16) ?
C6 C7 C8 C9 0.60(16) ?
C7 C8 C9 C10 -0.40(16) ?
C8 C9 C10 F1 -179.94(9) ?
C8 C9 C10 C5 -0.04(16) ?
C6 C5 C10 F1 -179.82(8) ?
N1 C5 C10 F1 0.96(13) ?
C6 C5 C10 C9 0.28(15) ?
N1 C5 C10 C9 -178.95(9) ?
